data_2201154
loop_
_publ_author_name
'Daniel E. Lynch'
'Ian McClenaghan'

_publ_section_title
;
 <i>N</i>-(4-Acetylphenyl)maleamic acid
;
_journal_issue 6
_journal_name_full 'Acta Crystallographica Section E'
_journal_page_first o678
_journal_page_last o679
_journal_paper_doi 10.1107/S1600536802008851
_journal_volume 58
_journal_year 2002
_chemical_formula_iupac 'C12 H11 N O4'
_chemical_formula_moiety 'C12 H11 N O4'
_chemical_formula_sum 'C12 H11 N O4'
_chemical_formula_weight 233.22
_chemical_melting_point 472.0(10)
_chemical_name_systematic
;
N-(4-Acetylphenyl)maleamic acid
;
_space_group_IT_number 14
_symmetry_cell_setting monoclinic
_symmetry_space_group_name_Hall '-P 2ybc'
_symmetry_space_group_name_H-M 'P 1 21/c 1'
_atom_sites_solution_hydrogens geom
_atom_sites_solution_primary direct
_atom_sites_solution_secondary difmap
_audit_creation_method SHELXL-97
_cell_angle_alpha 90.00
_cell_angle_beta 95.134(2)
_cell_angle_gamma 90.00
_cell_formula_units_Z 4
_cell_length_a 5.5577(3)
_cell_length_b 25.5016(14)
_cell_length_c 7.4588(5)
_cell_measurement_reflns_used 6037
_cell_measurement_temperature 150(2)
_cell_measurement_theta_max 27.48
_cell_measurement_theta_min 1.00
_cell_volume 1052.90(11)
_computing_cell_refinement 'DENZO and COLLECT'
_computing_data_collection 'DENZO (Otwinowski & Minor, 1997) and COLLECT (Hooft, 1998)'
_computing_data_reduction 'DENZO and COLLECT'
_computing_molecular_graphics 'PLATON97 (Spek, 1997)'
_computing_publication_material 'SHELXL97 (Sheldrick, 1997)'
_computing_structure_refinement 'SHELXL97 (Sheldrick, 1997)'
_computing_structure_solution 'SHELXS97 (Sheldrick, 1997)'
_diffrn_ambient_temperature 150(2)
_diffrn_detector_area_resol_mean 9.091
_diffrn_measured_fraction_theta_full 0.919
_diffrn_measured_fraction_theta_max 0.919
_diffrn_measurement_device_type 'Bruker--Nonius KappaCCD area-detector'
_diffrn_measurement_method '\f and \w'
_diffrn_radiation_monochromator graphite
_diffrn_radiation_source 'Bruker Nonius FR591 rotating anode'
_diffrn_radiation_type MoK\a
_diffrn_radiation_wavelength 0.71073
_diffrn_reflns_av_R_equivalents 0.0413
_diffrn_reflns_av_sigmaI/netI 0.0700
_diffrn_reflns_limit_h_max 7
_diffrn_reflns_limit_h_min -7
_diffrn_reflns_limit_k_max 33
_diffrn_reflns_limit_k_min -32
_diffrn_reflns_limit_l_max 9
_diffrn_reflns_limit_l_min -9
_diffrn_reflns_number 5131
_diffrn_reflns_theta_full 27.48
_diffrn_reflns_theta_max 27.48
_diffrn_reflns_theta_min 1.60
_diffrn_standards_decay_% 0
_diffrn_standards_number 0
_exptl_absorpt_coefficient_mu 0.112
_exptl_absorpt_correction_T_max 0.989
_exptl_absorpt_correction_T_min 0.989
_exptl_absorpt_correction_type multi-scan
_exptl_absorpt_process_details '(SORTAV; Blessing, 1995)'
_exptl_crystal_colour yellow
_exptl_crystal_density_diffrn 1.471
_exptl_crystal_density_method 'not measured'
_exptl_crystal_description block
_exptl_crystal_F_000 488
_exptl_crystal_size_max 0.10
_exptl_crystal_size_mid 0.10
_exptl_crystal_size_min 0.10
_refine_diff_density_max 0.233
_refine_diff_density_min -0.302
_refine_ls_extinction_method none
_refine_ls_goodness_of_fit_ref 1.047
_refine_ls_hydrogen_treatment mixed
_refine_ls_matrix_type full
_refine_ls_number_parameters 163
_refine_ls_number_reflns 2227
_refine_ls_number_restraints 0
_refine_ls_restrained_S_all 1.047
_refine_ls_R_factor_all 0.0853
_refine_ls_R_factor_gt 0.0467
_refine_ls_shift/su_max <0.001
_refine_ls_shift/su_mean <0.001
_refine_ls_structure_factor_coef Fsqd
_refine_ls_weighting_details 'w = 1/[\s^2^(Fo^2^)+(0.0649P)^2^+0.0474P] where P = (Fo^2^+2Fc^2^)/3'
_refine_ls_weighting_scheme calc
_refine_ls_wR_factor_gt 0.1035
_refine_ls_wR_factor_ref 0.1328
_reflns_number_gt 1479
_reflns_number_total 2227
_reflns_threshold_expression I>2\s(I)
_cod_data_source_file na6162.cif
_cod_data_source_block I
_cod_depositor_comments
;
The following automatic conversions were performed:

'_chemical_melting_point' value '471-473 K' was changed to
'472.0(10)' - the average value was taken and precision was
estimated.

Automatic conversion script
Id: cif_fix_values 1646 2011-03-28 12:23:43Z adriana 

The following automatic conversions were performed:

'_chemical_melting_point' value '471-473 K' was changed to
'472.0(10)' - the average value was taken and precision was
estimated.

Automatic conversion script
Id: cif_fix_values 1715 2011-07-08 13:25:40Z adriana 
;
_cod_original_sg_symbol_H-M 'P 21/c'
_cod_database_code 2201154
_cod_database_fobs_code 2201154

loop_
_symmetry_equiv_pos_as_xyz
'x, y, z'
'x, -y+1/2, z+1/2'
'-x, -y, -z'
'-x, y-1/2, -z-1/2'

loop_
_atom_site_label
_atom_site_fract_x
_atom_site_fract_y
_atom_site_fract_z
_atom_site_U_iso_or_equiv
_atom_site_adp_type
_atom_site_calc_flag
_atom_site_refinement_flags
_atom_site_occupancy
_atom_site_disorder_assembly
_atom_site_disorder_group
_atom_site_type_symbol
C1 -0.4467(3) 0.41047(7) -0.2537(2) 0.0186(5) Uani d . 1 . . C
C2 -0.2668(3) 0.44469(8) -0.1820(3) 0.0226(5) Uani d . 1 . . C
H2 -0.1165 0.4315 -0.1305 0.028 Uiso calc R 1 . . H
C3 -0.3105(3) 0.49801(8) -0.1870(2) 0.0223(5) Uani d . 1 . . C
H3 -0.1871 0.5213 -0.1400 0.028 Uiso calc R 1 . . H
C4 -0.5292(3) 0.51856(8) -0.2587(2) 0.0193(5) Uani d . 1 . . C
C41 -0.5794(4) 0.57600(8) -0.2649(3) 0.0233(5) Uani d . 1 . . C
O41 -0.7774(2) 0.59242(6) -0.32441(19) 0.0333(4) Uani d . 1 . . O
C42 -0.3820(4) 0.61270(8) -0.1972(3) 0.0283(5) Uani d . 1 . . C
H41 -0.4403 0.6489 -0.2086 0.035 Uiso calc R 1 . . H
H42 -0.2433 0.6082 -0.2681 0.035 Uiso calc R 1 . . H
H43 -0.3329 0.6050 -0.0704 0.035 Uiso calc R 1 . . H
C5 -0.7073(3) 0.48380(8) -0.3280(2) 0.0214(5) Uani d . 1 . . C
H5 -0.8588 0.4971 -0.3771 0.027 Uiso calc R 1 . . H
C6 -0.6675(3) 0.43068(8) -0.3266(3) 0.0210(5) Uani d . 1 . . C
H6 -0.7907 0.4076 -0.3754 0.026 Uiso calc R 1 . . H
N7 -0.4208(3) 0.35512(7) -0.2567(2) 0.0206(4) Uani d . 1 . . N
H7 -0.545(4) 0.3412(8) -0.322(3) 0.033(6) Uiso d . 1 . . H
C8 -0.2403(3) 0.32578(8) -0.1804(3) 0.0211(5) Uani d . 1 . . C
O81 -0.0586(2) 0.34513(5) -0.0945(2) 0.0317(4) Uani d . 1 . . O
C9 -0.2754(3) 0.26828(8) -0.2048(3) 0.0215(5) Uani d . 1 . . C
H9 -0.4190 0.2579 -0.2743 0.027 Uiso calc R 1 . . H
C10 -0.1304(3) 0.22950(8) -0.1414(3) 0.0219(5) Uani d . 1 . . C
H10 -0.1870 0.1955 -0.1756 0.027 Uiso calc R 1 . . H
C11 0.1028(4) 0.22956(8) -0.0274(3) 0.0231(5) Uani d . 1 . . C
O10 0.1872(2) 0.18803(6) 0.02896(19) 0.0322(4) Uani d . 1 . . O
O11 0.2172(2) 0.27380(6) 0.01247(19) 0.0290(4) Uani d . 1 . . O
H11 0.110(5) 0.3087(11) -0.034(3) 0.065(8) Uiso d . 1 . . H

loop_
_atom_site_aniso_label
_atom_site_aniso_U_11
_atom_site_aniso_U_22
_atom_site_aniso_U_33
_atom_site_aniso_U_12
_atom_site_aniso_U_13
_atom_site_aniso_U_23
C1 0.0209(11) 0.0152(11) 0.0196(11) 0.0005(8) 0.0017(8) 0.0010(8)
C2 0.0164(10) 0.0234(12) 0.0273(11) 0.0008(9) -0.0029(8) -0.0010(9)
C3 0.0205(11) 0.0192(11) 0.0266(11) -0.0013(9) -0.0005(8) -0.0017(9)
C4 0.0208(11) 0.0187(11) 0.0186(10) 0.0011(9) 0.0031(8) -0.0001(8)
C41 0.0256(12) 0.0219(12) 0.0225(11) 0.0027(9) 0.0036(9) -0.0005(9)
O41 0.0280(9) 0.0233(9) 0.0472(10) 0.0054(7) -0.0049(7) 0.0015(7)
C42 0.0302(12) 0.0189(12) 0.0350(13) 0.0005(9) -0.0008(9) -0.0019(9)
C5 0.0178(10) 0.0232(12) 0.0225(11) 0.0012(9) -0.0017(8) 0.0017(9)
C6 0.0181(10) 0.0202(12) 0.0239(11) -0.0013(9) -0.0022(8) 0.0004(9)
N7 0.0181(9) 0.0171(10) 0.0253(10) 0.0011(7) -0.0050(7) -0.0002(7)
C8 0.0199(11) 0.0201(11) 0.0231(11) -0.0004(9) 0.0003(8) 0.0000(9)
O81 0.0261(8) 0.0194(8) 0.0461(10) 0.0011(6) -0.0150(7) -0.0031(7)
C9 0.0210(11) 0.0193(11) 0.0235(11) -0.0002(9) -0.0020(8) -0.0026(9)
C10 0.0230(11) 0.0202(11) 0.0221(11) -0.0002(9) 0.0002(8) 0.0011(9)
C11 0.0246(12) 0.0209(12) 0.0236(11) 0.0005(9) 0.0013(8) -0.0026(9)
O10 0.0321(9) 0.0199(9) 0.0418(10) 0.0056(7) -0.0124(7) 0.0016(7)
O11 0.0228(8) 0.0195(9) 0.0422(9) 0.0000(6) -0.0100(6) -0.0004(7)

loop_
_atom_type_symbol
_atom_type_description
_atom_type_scat_dispersion_real
_atom_type_scat_dispersion_imag
_atom_type_scat_source
C C 0.0033 0.0016 'International Tables Vol C Tables 4.2.6.8 and 6.1.1.4'
H H 0.0000 0.0000 'International Tables Vol C Tables 4.2.6.8 and 6.1.1.4'
N N 0.0061 0.0033 'International Tables Vol C Tables 4.2.6.8 and 6.1.1.4'
O O 0.0106 0.0060 'International Tables Vol C Tables 4.2.6.8 and 6.1.1.4'

loop_
_geom_angle_atom_site_label_1
_geom_angle_atom_site_label_2
_geom_angle_atom_site_label_3
_geom_angle
C6 C1 C2 119.51(18)
C6 C1 N7 116.60(17)
C2 C1 N7 123.88(17)
C3 C2 C1 119.14(17)
C3 C2 H2 120.4
C1 C2 H2 120.4
C2 C3 C4 121.90(18)
C2 C3 H3 119.1
C4 C3 H3 119.1
C3 C4 C5 118.15(18)
C3 C4 C41 122.58(18)
C5 C4 C41 119.28(16)
O41 C41 C4 120.48(18)
O41 C41 C42 121.17(19)
C4 C41 C42 118.35(17)
C41 C42 H41 109.5
C41 C42 H42 109.5
H41 C42 H42 109.5
C41 C42 H43 109.5
H41 C42 H43 109.5
H42 C42 H43 109.5
C6 C5 C4 121.12(17)
C6 C5 H5 119.4
C4 C5 H5 119.4
C5 C6 C1 120.17(18)
C5 C6 H6 119.9
C1 C6 H6 119.9
C8 N7 C1 128.53(17)
C8 N7 H7 121.9(14)
C1 N7 H7 109.6(14)
O81 C8 N7 122.62(19)
O81 C8 C9 122.93(17)
N7 C8 C9 114.45(16)
C8 O81 H11 113.6(11)
C10 C9 C8 128.15(18)
C10 C9 H9 115.9
C8 C9 H9 115.9
C9 C10 C11 132.10(19)
C9 C10 H10 114.0
C11 C10 H10 114.0
O10 C11 O11 120.27(19)
O10 C11 C10 119.09(19)
O11 C11 C10 120.64(18)
C11 O11 H11 112.5(13)

loop_
_geom_bond_atom_site_label_1
_geom_bond_atom_site_label_2
_geom_bond_site_symmetry_2
_geom_bond_distance
_geom_bond_publ_flag
C1 C6 . 1.396(3) ?
C1 C2 . 1.397(3) ?
C1 N7 . 1.419(2) ?
C2 C3 . 1.381(3) ?
C2 H2 . 0.95 ?
C3 C4 . 1.386(3) ?
C3 H3 . 0.95 ?
C4 C5 . 1.393(3) ?
C4 C41 . 1.491(3) ?
C41 O41 . 1.223(2) ?
C41 C42 . 1.495(3) ?
C42 H41 . 0.98 ?
C42 H42 . 0.98 ?
C42 H43 . 0.98 ?
C5 C6 . 1.372(3) ?
C5 H5 . 0.95 ?
C6 H6 . 0.95 ?
N7 C8 . 1.337(2) ?
N7 H7 . 0.88(2) ?
C8 O81 . 1.248(2) ?
C8 C9 . 1.488(3) ?
O81 H11 . 1.37(3) ?
C9 C10 . 1.335(3) ?
C9 H9 . 0.95 ?
C10 C11 . 1.485(3) ?
C10 H10 . 0.95 ?
C11 O10 . 1.218(2) ?
C11 O11 . 1.316(2) ?
O11 H11 . 1.11(3) ?

loop_
_geom_hbond_atom_site_label_D
_geom_hbond_atom_site_label_H
_geom_hbond_atom_site_label_A
_geom_hbond_site_symmetry_A
_geom_hbond_distance_DH
_geom_hbond_distance_HA
_geom_hbond_distance_DA
_geom_hbond_angle_DHA
_geom_hbond_publ_flag
N7 H7 O10 2_454 0.88(2) 1.93(2) 2.809(2) 178(2) yes
O11 H11 O81 . 1.11(3) 1.37(3) 2.465(2) 169(2) yes
C2 H2 O81 . 0.95 2.24 2.842(2) 121 yes
C6 H6 O10 2_454 0.95 2.54 3.289(2) 136 yes
C9 H9 O11 2_454 0.95 2.59 3.533(2) 174 yes

loop_
_geom_torsion_atom_site_label_1
_geom_torsion_atom_site_label_2
_geom_torsion_atom_site_label_3
_geom_torsion_atom_site_label_4
_geom_torsion
C6 C1 C2 C3 -0.9(3)
N7 C1 C2 C3 179.62(17)
C1 C2 C3 C4 1.0(3)
C2 C3 C4 C5 -0.4(3)
C2 C3 C4 C41 179.90(18)
C3 C4 C41 O41 -177.79(17)
C5 C4 C41 O41 2.5(3)
C3 C4 C41 C42 2.4(3)
C5 C4 C41 C42 -177.35(16)
C3 C4 C5 C6 -0.4(3)
C41 C4 C5 C6 179.34(17)
C4 C5 C6 C1 0.5(3)
C2 C1 C6 C5 0.1(3)
N7 C1 C6 C5 179.68(16)
C6 C1 N7 C8 -172.53(18)
C2 C1 N7 C8 7.0(3)
C1 N7 C8 O81 -1.5(3)
C1 N7 C8 C9 177.90(17)
O81 C8 C9 C10 1.0(3)
N7 C8 C9 C10 -178.39(19)
C8 C9 C10 C11 1.2(4)
C9 C10 C11 O10 171.9(2)
C9 C10 C11 O11 -8.1(3)

loop_
_cod_related_entry_id
_cod_related_entry_database
_cod_related_entry_code
1 ChemSpider 617904
